data_7231268
loop_
_publ_author_name
'Lu, Sheng-Quan'
'Fang, Kang'
'Liu, Yong-Yao'
'Li, Ming-Xing'
'Liu, Sui-Jun'
'He, Xiang'

_publ_section_title
;
 Multivariant synthesis, crystal structures and properties of four nickel
 coordination polymers based on flexible ligands
;
_journal_issue 34
_journal_name_full CrystEngComm
_journal_page_first 5045
_journal_paper_doi 10.1039/C8CE00837J
_journal_volume 20
_journal_year 2018
_chemical_formula_sum 'C28 H28 N2 Ni2 O11'
_chemical_formula_weight 685.94
_space_group_crystal_system monoclinic
_space_group_IT_number 13
_space_group_name_Hall '-P 2yac'
_space_group_name_H-M_alt 'P 1 2/n 1'
_symmetry_space_group_name_Hall '-P 2yac'
_symmetry_space_group_name_H-M 'P 1 2/n 1'
_atom_sites_solution_hydrogens geom
_audit_creation_method SHELXL-2014/7
_audit_update_record
;
2018-01-21 deposited with the CCDC.
2018-07-30 downloaded from the CCDC.
;
_cell_angle_alpha 90
_cell_angle_beta 108.501(5)
_cell_angle_gamma 90
_cell_formula_units_Z 4
_cell_length_a 15.224(6)
_cell_length_b 11.113(4)
_cell_length_c 19.333(7)
_cell_measurement_reflns_used 2565
_cell_measurement_temperature 296(2)
_cell_measurement_theta_max 27.665
_cell_measurement_theta_min 2.313
_cell_volume 3102(2)
_computing_cell_refinement 'Bruker SMART'
_computing_data_collection 'Bruker SMART'
_computing_data_reduction 'Bruker SAINT'
_computing_molecular_graphics 'Bruker SHELXTL'
_computing_publication_material 'Bruker SHELXTL'
_computing_structure_refinement 'SHELXL-2014/7 (Sheldrick, 2014)'
_computing_structure_solution 'Bruker SHELXTL'
_diffrn_ambient_temperature 296(2)
_diffrn_measured_fraction_theta_full 0.996
_diffrn_measured_fraction_theta_max 0.973
_diffrn_measurement_device_type 'CCD area detector'
_diffrn_measurement_method 'phi and omega scans'
_diffrn_radiation_type MoK\a
_diffrn_radiation_wavelength 0.71073
_diffrn_reflns_av_R_equivalents 0.0611
_diffrn_reflns_av_unetI/netI 0.0878
_diffrn_reflns_Laue_measured_fraction_full 0.996
_diffrn_reflns_Laue_measured_fraction_max 0.973
_diffrn_reflns_limit_h_max 19
_diffrn_reflns_limit_h_min -13
_diffrn_reflns_limit_k_max 14
_diffrn_reflns_limit_k_min -14
_diffrn_reflns_limit_l_max 23
_diffrn_reflns_limit_l_min -24
_diffrn_reflns_number 18062
_diffrn_reflns_point_group_measured_fraction_full 0.996
_diffrn_reflns_point_group_measured_fraction_max 0.973
_diffrn_reflns_theta_full 25.242
_diffrn_reflns_theta_max 27.665
_diffrn_reflns_theta_min 2.054
_diffrn_source 'sealed tube'
_exptl_absorpt_coefficient_mu 1.274
_exptl_absorpt_correction_T_max 0.775
_exptl_absorpt_correction_T_min 0.734
_exptl_absorpt_correction_type multi-scan
_exptl_crystal_colour GREEN
_exptl_crystal_density_diffrn 1.469
_exptl_crystal_description BLOCK
_exptl_crystal_F_000 1416
_exptl_crystal_preparation 'Magnetic properties'
_exptl_crystal_recrystallization_method 'hydrothermal synthesis'
_exptl_crystal_size_max 0.25
_exptl_crystal_size_mid 0.22
_exptl_crystal_size_min 0.20
_refine_diff_density_max 1.749
_refine_diff_density_min -0.722
_refine_diff_density_rms 0.130
_refine_ls_extinction_method none
_refine_ls_goodness_of_fit_ref 1.025
_refine_ls_hydrogen_treatment constr
_refine_ls_matrix_type full
_refine_ls_number_parameters 389
_refine_ls_number_reflns 7066
_refine_ls_number_restraints 0
_refine_ls_restrained_S_all 1.025
_refine_ls_R_factor_all 0.1225
_refine_ls_R_factor_gt 0.0660
_refine_ls_shift/su_max 0.000
_refine_ls_shift/su_mean 0.000
_refine_ls_structure_factor_coef Fsqd
_refine_ls_weighting_details 'w=1/[\s^2^(Fo^2^)+(0.1213P)^2^] where P=(Fo^2^+2Fc^2^)/3'
_refine_ls_weighting_scheme calc
_refine_ls_wR_factor_gt 0.1896
_refine_ls_wR_factor_ref 0.2230
_reflns_Friedel_coverage 0.000
_reflns_number_gt 3919
_reflns_number_total 7066
_reflns_threshold_expression 'I > 2\s(I)'
_cod_data_source_file c8ce00837j2.cif
_cod_data_source_block 11_CCDC1
_cod_depositor_comments
;
The following automatic conversions were performed:

'_exptl_absorpt_correction_type' value 'MULTI-SCAN' changed to
'multi-scan' according to
/home/data/users/saulius/crontab/automatic-downloads/rss-feeds/RSC/lib/dictionaries/cif_core.dic
dictionary named 'cif_core.dic' version 2.4.2 from 2011-04-26.

Automatic conversion script
Id: cif_fix_values 4973 2017-02-22 13:04:09Z antanas 

 Adding full bibliography for 7231265--7231268.cif.
;
_cod_database_code 7231268
_shelx_shelxl_version_number 2014/7
_shelx_space_group_comment
;
The symmetry employed for this shelxl refinement is uniquely defined
by the following loop, which should always be used as a source of
symmetry information in preference to the above space-group names.
They are only intended as comments.
;

loop_
_space_group_symop_operation_xyz
'x, y, z'
'-x+1/2, y, -z+1/2'
'-x, -y, -z'
'x-1/2, -y, z-1/2'

loop_
_atom_site_label
_atom_site_type_symbol
_atom_site_fract_x
_atom_site_fract_y
_atom_site_fract_z
_atom_site_U_iso_or_equiv
_atom_site_adp_type
_atom_site_occupancy
_atom_site_site_symmetry_order
_atom_site_calc_flag
_atom_site_refinement_flags_posn
_atom_site_refinement_flags_adp
_atom_site_refinement_flags_occupancy
C1 C 0.5546(3) 0.6940(4) 0.2899(3) 0.0250(11) Uani 1 1 d . . .
C2 C 0.4795(4) 0.6959(4) 0.3174(3) 0.0285(11) Uani 1 1 d . . .
H2 H 0.4542 0.6242 0.3271 0.034 Uiso 1 1 calc R U .
C3 C 0.4435(4) 0.8045(4) 0.3299(3) 0.0283(11) Uani 1 1 d . . .
C4 C 0.4803(3) 0.9115(5) 0.3150(3) 0.0287(11) Uani 1 1 d . . .
H4 H 0.4554 0.9844 0.3233 0.034 Uiso 1 1 calc R U .
C5 C 0.5541(3) 0.9106(4) 0.2877(3) 0.0244(11) Uani 1 1 d . . .
C6 C 0.5916(3) 0.8020(4) 0.2749(3) 0.0242(10) Uani 1 1 d . . .
H6 H 0.6410 0.8013 0.2563 0.029 Uiso 1 1 calc R U .
C7 C 0.5967(4) 0.5759(4) 0.2793(3) 0.0292(12) Uani 1 1 d . . .
C8 C 0.5893(4) 1.0312(4) 0.2728(3) 0.0280(12) Uani 1 1 d . . .
C9 C 0.3303(5) 0.9044(6) 0.3689(4) 0.061(2) Uani 1 1 d . . .
H9A H 0.3013 0.9438 0.3225 0.073 Uiso 1 1 calc R U .
H9B H 0.3781 0.9574 0.3985 0.073 Uiso 1 1 calc R U .
C10 C 0.2583(5) 0.8834(6) 0.4068(4) 0.0534(18) Uani 1 1 d . . .
C11 C 0.1663(5) 0.9048(9) 0.3716(4) 0.077(3) Uani 1 1 d . . .
H11 H 0.1464 0.9269 0.3227 0.092 Uiso 1 1 calc R U .
C12 C 0.1035(5) 0.8935(9) 0.4091(4) 0.075(3) Uani 1 1 d . . .
H12 H 0.0411 0.9095 0.3857 0.091 Uiso 1 1 calc R U .
C13 C 0.1324(4) 0.8590(7) 0.4802(3) 0.0527(17) Uani 1 1 d . . .
H13 H 0.0897 0.8540 0.5055 0.063 Uiso 1 1 calc R U .
C14 C 0.2244(4) 0.8311(5) 0.5157(3) 0.0350(13) Uani 1 1 d . . .
C15 C 0.2868(4) 0.8436(6) 0.4782(3) 0.0447(15) Uani 1 1 d . . .
H15 H 0.3489 0.8250 0.5011 0.054 Uiso 1 1 calc R U .
C16 C 0.2588(4) 0.7956(5) 0.5949(3) 0.0341(13) Uani 1 1 d . . .
C17 C 0.3968(4) 0.4096(6) 0.1772(4) 0.0535(17) Uani 1 1 d . . .
H17 H 0.4021 0.4690 0.2122 0.064 Uiso 1 1 calc R U .
C18 C 0.3258(5) 0.4185(7) 0.1115(4) 0.062(2) Uani 1 1 d . . .
H18 H 0.2846 0.4827 0.1038 0.074 Uiso 1 1 calc R U .
C19 C 0.3156(4) 0.3340(7) 0.0577(4) 0.0514(18) Uani 1 1 d . . .
C20 C 0.3821(5) 0.2412(7) 0.0731(4) 0.0569(18) Uani 1 1 d . . .
H20 H 0.3798 0.1821 0.0385 0.068 Uiso 1 1 calc R U .
C21 C 0.4501(4) 0.2388(6) 0.1393(4) 0.0491(16) Uani 1 1 d . . .
H21 H 0.4936 0.1772 0.1478 0.059 Uiso 1 1 calc R U .
C22 C 0.2349(5) 0.3309(7) -0.0124(4) 0.063(2) Uani 1 1 d . . .
H22A H 0.2041 0.4085 -0.0199 0.076 Uiso 1 1 calc R U .
H22B H 0.2579 0.3164 -0.0530 0.076 Uiso 1 1 calc R U .
C23 C 0.1665(5) 0.2349(8) -0.0108(4) 0.063(2) Uani 1 1 d . . .
H23A H 0.1210 0.2279 -0.0588 0.075 Uiso 1 1 calc R U .
H23B H 0.1985 0.1584 0.0009 0.075 Uiso 1 1 calc R U .
C24 C 0.1181(4) 0.2607(6) 0.0437(3) 0.0434(15) Uani 1 1 d . . .
C25 C 0.1484(4) 0.2137(6) 0.1140(4) 0.0457(16) Uani 1 1 d . . .
H25 H 0.2019 0.1672 0.1291 0.055 Uiso 1 1 calc R U .
C26 C 0.0984(4) 0.2363(6) 0.1613(4) 0.0431(15) Uani 1 1 d . . .
H26 H 0.1201 0.2035 0.2079 0.052 Uiso 1 1 calc R U .
C27 C -0.0059(5) 0.3492(6) 0.0785(4) 0.0496(16) Uani 1 1 d . . .
H27 H -0.0583 0.3978 0.0659 0.060 Uiso 1 1 calc R U .
C28 C 0.0394(4) 0.3297(6) 0.0274(4) 0.0521(18) Uani 1 1 d . . .
H28 H 0.0160 0.3641 -0.0187 0.062 Uiso 1 1 calc R U .
N1 N 0.4583(3) 0.3185(4) 0.1925(3) 0.0381(12) Uani 1 1 d . . .
N2 N 0.0229(3) 0.3009(4) 0.1446(3) 0.0323(10) Uani 1 1 d . . .
Ni1 Ni 0.56799(5) 0.30345(6) 0.29095(4) 0.0268(2) Uani 1 1 d . . .
Ni2 Ni 0.7500 0.44713(8) 0.2500 0.0290(3) Uani 1 2 d S T P
Ni3 Ni 0.7500 1.16797(8) 0.2500 0.0231(2) Uani 1 2 d S T P
O1 O 0.5732(3) 0.4860(3) 0.3094(2) 0.0384(10) Uani 1 1 d . . .
O2 O 0.6518(3) 0.5765(3) 0.2430(2) 0.0434(10) Uani 1 1 d . . .
O3 O 0.6551(2) 1.0300(3) 0.2438(2) 0.0320(9) Uani 1 1 d . . .
O4 O 0.5524(3) 1.1184(3) 0.2872(2) 0.0401(10) Uani 1 1 d . . .
O5 O 0.3702(3) 0.7973(4) 0.3572(2) 0.0468(11) Uani 1 1 d . . .
O6 O 0.3250(3) 0.7206(4) 0.6128(2) 0.0397(10) Uani 1 1 d . . .
O7 O 0.2190(3) 0.8404(3) 0.63673(19) 0.0336(9) Uani 1 1 d . . .
O8 O 0.7117(3) 0.4580(4) 0.1357(2) 0.0476(11) Uani 1 1 d . . .
O9 O 0.6581(2) 1.3069(3) 0.23534(19) 0.0251(7) Uani 1 1 d . . .
O10 O 0.5910(5) 0.6693(6) 0.0984(4) 0.105(2) Uani 1 1 d . . .
O11 O 0.6540(5) 0.9081(6) 0.1114(3) 0.118(3) Uani 1 1 d . . .

loop_
_atom_site_aniso_label
_atom_site_aniso_U_11
_atom_site_aniso_U_22
_atom_site_aniso_U_33
_atom_site_aniso_U_23
_atom_site_aniso_U_13
_atom_site_aniso_U_12
C1 0.027(3) 0.021(3) 0.030(3) -0.001(2) 0.013(2) 0.004(2)
C2 0.031(3) 0.021(3) 0.038(3) 0.001(2) 0.018(2) -0.004(2)
C3 0.030(3) 0.027(3) 0.037(3) 0.002(2) 0.022(2) 0.002(2)
C4 0.030(3) 0.023(3) 0.038(3) -0.002(2) 0.018(2) 0.001(2)
C5 0.026(3) 0.021(3) 0.031(3) 0.002(2) 0.015(2) 0.002(2)
C6 0.025(2) 0.021(3) 0.034(3) 0.004(2) 0.020(2) -0.004(2)
C7 0.037(3) 0.018(3) 0.039(3) 0.002(2) 0.020(2) -0.004(2)
C8 0.031(3) 0.010(2) 0.035(3) 0.003(2) -0.001(2) -0.007(2)
C9 0.074(5) 0.051(5) 0.075(5) 0.013(4) 0.049(4) 0.017(4)
C10 0.059(4) 0.059(5) 0.056(4) 0.008(3) 0.038(4) 0.011(3)
C11 0.044(4) 0.147(9) 0.041(4) 0.023(5) 0.015(3) 0.022(5)
C12 0.037(4) 0.139(8) 0.052(5) 0.013(5) 0.016(3) 0.006(4)
C13 0.029(3) 0.093(5) 0.041(4) 0.003(4) 0.018(3) 0.001(3)
C14 0.032(3) 0.046(4) 0.031(3) -0.001(2) 0.015(2) 0.001(2)
C15 0.034(3) 0.064(4) 0.041(4) 0.007(3) 0.018(3) 0.007(3)
C16 0.030(3) 0.043(3) 0.036(3) 0.004(3) 0.019(2) -0.002(3)
C17 0.047(4) 0.050(4) 0.063(4) -0.002(3) 0.016(3) 0.005(3)
C18 0.052(4) 0.058(5) 0.075(5) 0.012(4) 0.020(4) 0.012(4)
C19 0.040(4) 0.075(5) 0.045(4) 0.016(3) 0.023(3) 0.000(3)
C20 0.044(4) 0.069(5) 0.059(5) 0.001(4) 0.019(3) 0.011(4)
C21 0.040(4) 0.053(4) 0.057(4) -0.006(3) 0.019(3) 0.008(3)
C22 0.043(4) 0.105(7) 0.045(4) 0.016(4) 0.018(3) 0.002(4)
C23 0.035(4) 0.112(7) 0.046(4) -0.005(4) 0.019(3) 0.006(4)
C24 0.037(3) 0.057(4) 0.041(4) -0.009(3) 0.018(3) -0.008(3)
C25 0.030(3) 0.050(4) 0.059(4) -0.004(3) 0.017(3) 0.001(3)
C26 0.048(4) 0.035(3) 0.056(4) 0.002(3) 0.031(3) 0.000(3)
C27 0.047(4) 0.056(4) 0.057(4) 0.010(3) 0.031(3) 0.004(3)
C28 0.041(4) 0.075(5) 0.044(4) 0.016(3) 0.019(3) 0.011(3)
N1 0.032(3) 0.037(3) 0.049(3) -0.004(2) 0.019(2) 0.002(2)
N2 0.038(3) 0.025(2) 0.044(3) 0.002(2) 0.027(2) -0.001(2)
Ni1 0.0302(4) 0.0181(4) 0.0389(4) 0.0019(3) 0.0204(3) 0.0015(3)
Ni2 0.0344(6) 0.0159(5) 0.0457(6) 0.000 0.0254(5) 0.000
Ni3 0.0290(5) 0.0153(5) 0.0315(5) 0.000 0.0188(4) 0.000
O1 0.050(2) 0.0133(19) 0.065(3) 0.0003(17) 0.037(2) -0.0018(16)
O2 0.056(3) 0.022(2) 0.073(3) 0.0079(19) 0.050(2) 0.0105(18)
O3 0.039(2) 0.0232(19) 0.046(2) -0.0035(16) 0.0307(18) -0.0057(16)
O4 0.048(2) 0.024(2) 0.063(3) 0.0020(18) 0.038(2) -0.0007(18)
O5 0.048(3) 0.040(3) 0.070(3) 0.002(2) 0.044(2) 0.0040(19)
O6 0.040(2) 0.043(2) 0.042(2) 0.0068(18) 0.0215(19) 0.0113(19)
O7 0.040(2) 0.036(2) 0.030(2) 0.0042(16) 0.0185(18) 0.0075(17)
O8 0.064(3) 0.040(2) 0.044(2) 0.0080(19) 0.025(2) 0.013(2)
O9 0.0293(18) 0.0158(17) 0.036(2) -0.0017(14) 0.0181(15) -0.0027(14)
O10 0.156(7) 0.080(5) 0.088(5) 0.000(3) 0.053(5) 0.017(4)
O11 0.205(8) 0.077(5) 0.089(4) -0.027(3) 0.071(5) -0.059(5)

loop_
_atom_type_symbol
_atom_type_description
_atom_type_scat_dispersion_real
_atom_type_scat_dispersion_imag
_atom_type_scat_source
C C 0.0033 0.0016 'International Tables Vol C Tables 4.2.6.8 and 6.1.1.4'
H H 0.0000 0.0000 'International Tables Vol C Tables 4.2.6.8 and 6.1.1.4'
N N 0.0061 0.0033 'International Tables Vol C Tables 4.2.6.8 and 6.1.1.4'
O O 0.0106 0.0060 'International Tables Vol C Tables 4.2.6.8 and 6.1.1.4'
Ni Ni 0.3393 1.1124 'International Tables Vol C Tables 4.2.6.8 and 6.1.1.4'

loop_
_geom_angle_atom_site_label_1
_geom_angle_atom_site_label_2
_geom_angle_atom_site_label_3
_geom_angle
_geom_angle_site_symmetry_1
_geom_angle_site_symmetry_3
C6 C1 C2 119.8(4) . .
C6 C1 C7 120.3(4) . .
C2 C1 C7 119.9(4) . .
C3 C2 C1 119.7(5) . .
C2 C3 O5 115.5(4) . .
C2 C3 C4 120.4(5) . .
O5 C3 C4 124.1(4) . .
C3 C4 C5 120.3(5) . .
C4 C5 C6 120.2(5) . .
C4 C5 C8 116.6(5) . .
C6 C5 C8 123.2(4) . .
C5 C6 C1 119.6(4) . .
O2 C7 O1 126.8(5) . .
O2 C7 C1 117.6(4) . .
O1 C7 C1 115.6(4) . .
O4 C8 O3 126.5(5) . .
O4 C8 C5 117.1(5) . .
O3 C8 C5 116.4(4) . .
O5 C9 C10 111.6(5) . .
C11 C10 C15 120.0(6) . .
C11 C10 C9 120.9(6) . .
C15 C10 C9 119.1(6) . .
C10 C11 C12 119.6(6) . .
C13 C12 C11 120.1(6) . .
C12 C13 C14 121.1(6) . .
C15 C14 C13 118.5(5) . .
C15 C14 C16 119.2(5) . .
C13 C14 C16 122.2(5) . .
C14 C15 C10 120.6(6) . .
O7 C16 O6 126.0(5) . .
O7 C16 C14 117.9(5) . .
O6 C16 C14 116.1(5) . .
N1 C17 C18 122.7(7) . .
C19 C18 C17 120.9(7) . .
C18 C19 C20 116.0(6) . .
C18 C19 C22 124.0(7) . .
C20 C19 C22 119.8(7) . .
C21 C20 C19 119.4(7) . .
N1 C21 C20 124.6(6) . .
C23 C22 C19 111.7(6) . .
C24 C23 C22 112.3(6) . .
C28 C24 C25 115.4(6) . .
C28 C24 C23 122.4(6) . .
C25 C24 C23 122.2(6) . .
C26 C25 C24 119.7(6) . .
N2 C26 C25 124.2(6) . .
N2 C27 C28 122.4(6) . .
C24 C28 C27 121.1(6) . .
C21 N1 C17 116.2(6) . .
C21 N1 Ni1 119.9(4) . .
C17 N1 Ni1 123.8(4) . .
C26 N2 C27 117.1(5) . .
C26 N2 Ni1 123.1(4) . 2
C27 N2 Ni1 118.7(4) . 2
O9 Ni1 O1 94.53(14) 1_545 .
O9 Ni1 O6 90.43(15) 1_545 3_666
O1 Ni1 O6 89.74(16) . 3_666
O9 Ni1 O4 95.23(13) 1_545 1_545
O1 Ni1 O4 169.81(15) . 1_545
O6 Ni1 O4 87.23(16) 3_666 1_545
O9 Ni1 N1 89.74(17) 1_545 .
O1 Ni1 N1 93.11(17) . .
O6 Ni1 N1 177.11(17) 3_666 .
O4 Ni1 N1 89.89(17) 1_545 .
O9 Ni1 N2 177.15(17) 1_545 2
O1 Ni1 N2 84.75(15) . 2
O6 Ni1 N2 86.81(17) 3_666 2
O4 Ni1 N2 85.37(15) 1_545 2
N1 Ni1 N2 93.05(19) . 2
O2 Ni2 O2 90.8(2) 2_655 .
O2 Ni2 O9 173.46(14) 2_655 1_545
O2 Ni2 O9 94.15(15) . 1_545
O2 Ni2 O9 94.15(15) 2_655 2_645
O2 Ni2 O9 173.46(14) . 2_645
O9 Ni2 O9 81.23(19) 1_545 2_645
O2 Ni2 O8 88.99(17) 2_655 .
O2 Ni2 O8 86.39(16) . .
O9 Ni2 O8 87.08(15) 1_545 .
O9 Ni2 O8 97.94(15) 2_645 .
O2 Ni2 O8 86.39(16) 2_655 2_655
O2 Ni2 O8 88.99(17) . 2_655
O9 Ni2 O8 97.94(15) 1_545 2_655
O9 Ni2 O8 87.08(15) 2_645 2_655
O8 Ni2 O8 173.4(2) . 2_655
O9 Ni3 O9 81.72(18) . 2_655
O9 Ni3 O3 96.71(14) . .
O9 Ni3 O3 175.06(13) 2_655 .
O9 Ni3 O3 175.05(13) . 2_655
O9 Ni3 O3 96.71(14) 2_655 2_655
O3 Ni3 O3 85.2(2) . 2_655
O9 Ni3 O7 88.35(14) . 4_675
O9 Ni3 O7 95.52(14) 2_655 4_675
O3 Ni3 O7 89.10(14) . 4_675
O3 Ni3 O7 87.13(14) 2_655 4_675
O9 Ni3 O7 95.53(14) . 3_676
O9 Ni3 O7 88.35(14) 2_655 3_676
O3 Ni3 O7 87.13(14) . 3_676
O3 Ni3 O7 89.10(14) 2_655 3_676
O7 Ni3 O7 174.9(2) 4_675 3_676
C7 O1 Ni1 134.5(4) . .
C7 O2 Ni2 124.3(3) . .
C8 O3 Ni3 125.8(3) . .
C8 O4 Ni1 139.1(4) . 1_565
C3 O5 C9 117.5(4) . .
C16 O6 Ni1 131.5(4) . 3_666
C16 O7 Ni3 131.4(4) . 3_676
Ni1 O9 Ni3 117.94(16) 1_565 .
Ni1 O9 Ni2 119.72(16) 1_565 1_565
Ni3 O9 Ni2 98.53(15) . 1_565

loop_
_geom_bond_atom_site_label_1
_geom_bond_atom_site_label_2
_geom_bond_distance
_geom_bond_site_symmetry_2
C1 C6 1.395(6) .
C1 C2 1.405(7) .
C1 C7 1.503(7) .
C2 C3 1.379(7) .
C3 O5 1.379(6) .
C3 C4 1.383(7) .
C4 C5 1.385(6) .
C5 C6 1.390(6) .
C5 C8 1.505(6) .
C7 O2 1.253(6) .
C7 O1 1.264(6) .
C8 O4 1.196(6) .
C8 O3 1.294(6) .
C9 O5 1.388(7) .
C9 C10 1.517(8) .
C10 C11 1.370(9) .
C10 C15 1.381(8) .
C11 C12 1.377(9) .
C12 C13 1.360(9) .
C13 C14 1.384(8) .
C14 C15 1.374(8) .
C14 C16 1.505(8) .
C16 O7 1.258(6) .
C16 O6 1.269(6) .
C17 N1 1.347(7) .
C17 C18 1.385(9) .
C18 C19 1.374(10) .
C19 C20 1.410(9) .
C19 C22 1.513(9) .
C20 C21 1.367(9) .
C21 N1 1.333(7) .
C22 C23 1.498(10) .
C23 C24 1.492(8) .
C24 C28 1.372(9) .
C24 C25 1.391(9) .
C25 C26 1.386(8) .
C26 N2 1.306(7) .
C27 N2 1.325(8) .
C27 C28 1.391(9) .
N1 Ni1 2.103(5) .
N2 Ni1 2.136(4) 2
Ni1 O9 1.994(3) 1_545
Ni1 O1 2.057(4) .
Ni1 O6 2.065(4) 3_666
Ni1 O4 2.069(4) 1_545
Ni1 N2 2.136(4) 2
Ni2 O2 2.048(4) 2_655
Ni2 O2 2.048(4) .
Ni2 O9 2.052(3) 1_545
Ni2 O9 2.052(3) 2_645
Ni2 O8 2.103(4) .
Ni2 O8 2.103(4) 2_655
Ni3 O9 2.042(3) .
Ni3 O9 2.042(3) 2_655
Ni3 O3 2.084(3) .
Ni3 O3 2.084(3) 2_655
Ni3 O7 2.091(4) 4_675
Ni3 O7 2.091(4) 3_676
O4 Ni1 2.069(4) 1_565
O6 Ni1 2.065(4) 3_666
O7 Ni3 2.091(4) 3_676
O9 Ni1 1.994(3) 1_565
O9 Ni2 2.052(3) 1_565

loop_
_geom_torsion_atom_site_label_1
_geom_torsion_atom_site_label_2
_geom_torsion_atom_site_label_3
_geom_torsion_atom_site_label_4
_geom_torsion
_geom_torsion_site_symmetry_4
C6 C1 C2 C3 -0.6(8) .
C7 C1 C2 C3 177.4(5) .
C1 C2 C3 O5 -179.7(5) .
C1 C2 C3 C4 0.5(8) .
C2 C3 C4 C5 -0.3(8) .
O5 C3 C4 C5 179.9(5) .
C3 C4 C5 C6 0.2(8) .
C3 C4 C5 C8 179.7(5) .
C4 C5 C6 C1 -0.3(8) .
C8 C5 C6 C1 -179.8(4) .
C2 C1 C6 C5 0.5(8) .
C7 C1 C6 C5 -177.5(5) .
C6 C1 C7 O2 -14.5(8) .
C2 C1 C7 O2 167.5(5) .
C6 C1 C7 O1 164.5(5) .
C2 C1 C7 O1 -13.5(7) .
C4 C5 C8 O4 1.6(7) .
C6 C5 C8 O4 -178.9(5) .
C4 C5 C8 O3 -176.5(5) .
C6 C5 C8 O3 3.0(7) .
O5 C9 C10 C11 -112.9(8) .
O5 C9 C10 C15 67.9(9) .
C15 C10 C11 C12 4.0(13) .
C9 C10 C11 C12 -175.3(8) .
C10 C11 C12 C13 -1.3(14) .
C11 C12 C13 C14 -2.0(13) .
C12 C13 C14 C15 2.5(11) .
C12 C13 C14 C16 178.5(7) .
C13 C14 C15 C10 0.2(10) .
C16 C14 C15 C10 -175.9(6) .
C11 C10 C15 C14 -3.4(11) .
C9 C10 C15 C14 175.8(6) .
C15 C14 C16 O7 144.4(6) .
C13 C14 C16 O7 -31.6(9) .
C15 C14 C16 O6 -36.8(8) .
C13 C14 C16 O6 147.3(6) .
N1 C17 C18 C19 -0.8(11) .
C17 C18 C19 C20 -1.3(10) .
C17 C18 C19 C22 173.9(6) .
C18 C19 C20 C21 1.3(10) .
C22 C19 C20 C21 -174.1(6) .
C19 C20 C21 N1 0.9(11) .
C18 C19 C22 C23 -103.3(8) .
C20 C19 C22 C23 71.8(8) .
C19 C22 C23 C24 67.1(8) .
C22 C23 C24 C28 86.7(8) .
C22 C23 C24 C25 -95.0(8) .
C28 C24 C25 C26 1.2(9) .
C23 C24 C25 C26 -177.2(6) .
C24 C25 C26 N2 -0.3(10) .
C25 C24 C28 C27 -0.4(10) .
C23 C24 C28 C27 178.0(7) .
N2 C27 C28 C24 -1.3(11) .
C20 C21 N1 C17 -3.0(10) .
C20 C21 N1 Ni1 -179.2(5) .
C18 C17 N1 C21 2.9(9) .
C18 C17 N1 Ni1 179.0(5) .
C25 C26 N2 C27 -1.4(9) .
C25 C26 N2 Ni1 166.4(5) 2
C28 C27 N2 C26 2.2(9) .
C28 C27 N2 Ni1 -166.1(5) 2
O2 C7 O1 Ni1 -25.2(9) .
C1 C7 O1 Ni1 156.0(4) .
O1 C7 O2 Ni2 -21.2(8) .
C1 C7 O2 Ni2 157.7(4) .
O4 C8 O3 Ni3 25.5(8) .
C5 C8 O3 Ni3 -156.6(3) .
O3 C8 O4 Ni1 -9.0(10) 1_565
C5 C8 O4 Ni1 173.1(4) 1_565
C2 C3 O5 C9 -178.5(5) .
C4 C3 O5 C9 1.3(9) .
C10 C9 O5 C3 -173.5(6) .
O7 C16 O6 Ni1 -31.7(8) 3_666
C14 C16 O6 Ni1 149.5(4) 3_666
O6 C16 O7 Ni3 8.3(9) 3_676
C14 C16 O7 Ni3 -173.0(4) 3_676
